data_1525770
loop_
_publ_author_name
'Chikhrii, S.I.'
'Babizhet'sky, V.S.'
'Kuz'ma, Yu.B.'

_publ_section_title
;
 New ternary phosphides Ln25 Ni49 P33 (Ln= Ce, Pr, Nd, Sm, Gd, Tb, Dy, Ho,
 Er)
;
_journal_name_full 'Zeitschrift fuer Anorganische und Allgemeine Chemie'
_journal_page_first 1319
_journal_page_last 1324
_journal_volume 627
_journal_year 2001
_chemical_formula_sum 'Ni49 P33 Sm25'
_chemical_name_systematic 'Sm25 Ni49 P33'
_space_group_IT_number 187
_symmetry_space_group_name_Hall 'P -6 2'
_symmetry_space_group_name_H-M 'P -6 m 2'
_cell_angle_alpha 90
_cell_angle_beta 90
_cell_angle_gamma 120
_cell_formula_units_Z 1
_cell_length_a 22.096
_cell_length_b 22.096
_cell_length_c 3.8734
_cell_volume 1637.760
_citation_journal_id_ASTM ZAACAB
_cod_data_source_file Chikhrii_ZAACAB_2001_1999.cif
_cod_data_source_block Ni49P33Sm25
_cod_original_cell_volume 1637.76
_cod_database_code 1525770

loop_
_symmetry_equiv_pos_as_xyz
x,y,z
-x+y,-x,-z
-y,x-y,z
x,y,-z
-x+y,-x,z
-y,x-y,-z
-y,-x,-z
-x+y,y,z
x,x-y,-z
-y,-x,z
-x+y,y,-z
x,x-y,z

loop_
_atom_site_label
_atom_site_type_symbol
_atom_site_fract_x
_atom_site_fract_y
_atom_site_fract_z
_atom_site_occupancy
_atom_site_U_iso_or_equiv
Ni1 Ni 0.6667 0.3333 0 1 0.0
P7 P 0.779 0.039 0 1 0.0
Sm7 Sm 0.3683 0.0928 0.5 1 0.0
Ni5 Ni 0.01 0.505 0 1 0.0
Ni2 Ni 0.215 0.43 0.5 1 0.0
Ni7 Ni 0.072 0.036 0 1 0.0
Sm6 Sm 0.1517 0.4843 0 1 0.0
Ni3 Ni 0.21 0.605 0.5 1 0.0
Sm5 Sm 0.1533 0.3066 0 1 0.0
Ni8 Ni 0.207 0.253 0.5 1 0.0
Ni4 Ni 0.314 0.157 0 1 0.0
P6 P 0.61 0.039 0 1 0.0
Sm3 Sm 0.5478 0.0956 0.5 1 0.0
Sm4 Sm 0.548 0.274 0.5 1 0.0
P3 P 0.095 0.19 0.5 1 0.0
Ni12 Ni 0.484 0.156 0 1 0.0
P8 P 0.284 0.368 0.5 1 0.0
Sm1 Sm 0.3333 0.6667 0 1 0.0
P2 P 0.612 0.224 0 1 0.0
P1 P 0.44 0.22 0 1 0.0
Ni10 Ni 0.839 0.985 0 1 0.0
Ni11 Ni 0.394 0.435 0.5 1 0.0
Sm2 Sm 0.198 0.099 0.5 1 0.0
P5 P 0.098 0.549 0.5 1 0.0
P4 P 0.279 0.558 0.5 1 0.0
Ni9 Ni 0.027 0.341 0 1 0.0
Ni6 Ni 0.0396 0.0792 0.5 1 0.0
